data_7010144
loop_
_publ_author_name
'Davenport, Adam J.'
'Davies, David L.'
'Fawcett, John'
'Garratt, Shaun A.'
'Russell, David R.'

_publ_section_title
;
 Arene ruthenium complexes with pyridyloxazolines: synthesis and
 applications as asymmetric catalysts for Diels--Alder
 reactions&#x200A;&#x2020;
;
_journal_issue 23
_journal_name_full 'Journal of the Chemical Society, Dalton Transactions'
_journal_page_first 4432
_journal_paper_doi 10.1039/b006530g
_journal_year 2000
_chemical_formula_moiety '(C19 H24 Cl N2 O Ru)(F6 Sb)'
_chemical_formula_sum 'C19 H24 Cl F6 N2 O Ru Sb'
_chemical_formula_weight 668.67
_chemical_name_systematic
; 
 ? 
;
_space_group_IT_number 14
_symmetry_cell_setting monoclinic
_symmetry_space_group_name_Hall '-P 2yn'
_symmetry_space_group_name_H-M 'P 1 21/n 1'
_atom_sites_solution_hydrogens geom
_atom_sites_solution_primary direct
_atom_sites_solution_secondary difmap
_audit_creation_method SHELXL-97
_cell_angle_alpha 90.00
_cell_angle_beta 97.324(12)
_cell_angle_gamma 90.00
_cell_formula_units_Z 8
_cell_length_a 14.912(2)
_cell_length_b 14.169(4)
_cell_length_c 21.961(4)
_cell_measurement_reflns_used 49
_cell_measurement_temperature 200(2)
_cell_measurement_theta_max 12.67
_cell_measurement_theta_min 5.33
_cell_volume 4602.2(17)
_computing_cell_refinement 'XSCANS (Fait, 1991)'
_computing_data_collection 'XSCANS (Fait, 1991)'
_computing_data_reduction 'XSCANS (Fait, 1991)'
_computing_molecular_graphics 'SHELXL-97 (Sheldrick, 1997)'
_computing_publication_material 'SHELXL-97 (Sheldrick, 1997)'
_computing_structure_refinement 'SHELXL-97 (Sheldrick, 1997)'
_computing_structure_solution 'SHELXS-97 (Sheldrick, 1990)'
_diffrn_ambient_temperature 200(2)
_diffrn_measured_fraction_theta_full 0.994
_diffrn_measured_fraction_theta_max 0.994
_diffrn_measurement_device_type 'Siemens P4 diffractometer'
_diffrn_measurement_method 'omega scan'
_diffrn_radiation_monochromator graphite
_diffrn_radiation_source 'fine-focus sealed tube'
_diffrn_radiation_type MoK\a
_diffrn_radiation_wavelength 0.71073
_diffrn_reflns_av_R_equivalents 0.0442
_diffrn_reflns_av_sigmaI/netI 0.0499
_diffrn_reflns_limit_h_max 19
_diffrn_reflns_limit_h_min 0
_diffrn_reflns_limit_k_max 18
_diffrn_reflns_limit_k_min -1
_diffrn_reflns_limit_l_max 27
_diffrn_reflns_limit_l_min -28
_diffrn_reflns_number 11201
_diffrn_reflns_theta_full 27.02
_diffrn_reflns_theta_max 27.02
_diffrn_reflns_theta_min 1.87
_diffrn_standards_decay_% <2
_diffrn_standards_interval_count 1000
_diffrn_standards_number 3
_exptl_absorpt_coefficient_mu 2.008
_exptl_absorpt_correction_T_max 0.701
_exptl_absorpt_correction_T_min 0.626
_exptl_absorpt_correction_type 'psi scan (XEMP; SHELXL-97)'
_exptl_crystal_colour orange
_exptl_crystal_density_diffrn 1.930
_exptl_crystal_density_method 'not measured'
_exptl_crystal_description block
_exptl_crystal_F_000 2608
_exptl_crystal_size_max 0.38
_exptl_crystal_size_mid 0.37
_exptl_crystal_size_min 0.31
_refine_diff_density_max 2.699
_refine_diff_density_min -1.098
_refine_diff_density_rms 0.160
_refine_ls_extinction_method none
_refine_ls_goodness_of_fit_ref 1.026
_refine_ls_hydrogen_treatment 'riding model'
_refine_ls_matrix_type full
_refine_ls_number_parameters 595
_refine_ls_number_reflns 9987
_refine_ls_number_restraints 0
_refine_ls_restrained_S_all 1.026
_refine_ls_R_factor_all 0.0820
_refine_ls_R_factor_gt 0.0553
_refine_ls_shift/su_max 0.004
_refine_ls_shift/su_mean 0.000
_refine_ls_structure_factor_coef Fsqd
_refine_ls_weighting_details 'calc w=1/[\s^2^(Fo^2^)+(0.0857P)^2^+2.6796P] where P=(Fo^2^+2Fc^2^)/3'
_refine_ls_weighting_scheme calc
_refine_ls_wR_factor_gt 0.1294
_refine_ls_wR_factor_ref 0.1446
_reflns_number_gt 7365
_reflns_number_total 9987
_reflns_threshold_expression >2sigma(I)
_cod_data_source_file b006530g.txt
_cod_data_source_block 1
_cod_depositor_comments
;
The following automatic conversions were performed:
'_symmetry_cell_setting' value 'Monoclinic' changed to 'monoclinic'
according to '/home/saulius/struct/CIF-dictionaries/cif_core.dic'
dictionary named 'cif_core.dic' version 2.4.1 from 2010-06-29.

Automatic conversion script
Id: cif_fix_enum 1527 2010-12-29 10:47:43Z saulius 
;
_cod_original_cell_volume 4602.5(15)
_cod_original_sg_symbol_H-M P2(1)/n
_cod_database_code 7010144

loop_
_symmetry_equiv_pos_as_xyz
'x, y, z'
'-x+1/2, y+1/2, -z+1/2'
'-x, -y, -z'
'x-1/2, -y-1/2, z-1/2'

loop_
_atom_site_label
_atom_site_type_symbol
_atom_site_fract_x
_atom_site_fract_y
_atom_site_fract_z
_atom_site_U_iso_or_equiv
_atom_site_adp_type
_atom_site_occupancy
_atom_site_symmetry_multiplicity
_atom_site_calc_flag
_atom_site_refinement_flags
_atom_site_disorder_assembly
_atom_site_disorder_group
Ru1 Ru 0.33833(3) 0.44695(3) 0.15014(2) 0.02423(12) Uani 1 1 d . . .
Cl1 Cl 0.35181(12) 0.34045(12) 0.06699(7) 0.0392(4) Uani 1 1 d . . .
O1 O 0.5922(3) 0.3306(3) 0.2085(2) 0.0418(11) Uani 1 1 d . . .
N1 N 0.4429(3) 0.3648(3) 0.1987(2) 0.0264(10) Uani 1 1 d . . .
N2 N 0.4584(4) 0.5048(4) 0.1230(2) 0.0299(11) Uani 1 1 d . . .
C1 C 0.4054(5) 0.2808(5) 0.2936(3) 0.0472(18) Uani 1 1 d . . .
H1A H 0.3411 0.2851 0.2826 0.071 Uiso 1 1 calc R . .
H1B H 0.4267 0.3358 0.3165 0.071 Uiso 1 1 calc R . .
H1C H 0.4194 0.2255 0.3182 0.071 Uiso 1 1 calc R . .
C2 C 0.4138(6) 0.1929(5) 0.1942(4) 0.057(2) Uani 1 1 d . . .
H2A H 0.3496 0.1998 0.1845 0.085 Uiso 1 1 calc R . .
H2B H 0.4270 0.1341 0.2153 0.085 Uiso 1 1 calc R . .
H2C H 0.4414 0.1934 0.1570 0.085 Uiso 1 1 calc R . .
C3 C 0.4512(5) 0.2743(4) 0.2353(3) 0.0346(14) Uani 1 1 d . . .
C4 C 0.5542(5) 0.2684(5) 0.2520(3) 0.0449(17) Uani 1 1 d . . .
H4A H 0.5718 0.2895 0.2938 0.054 Uiso 1 1 calc R . .
H4B H 0.5751 0.2042 0.2481 0.054 Uiso 1 1 calc R . .
C5 C 0.5216(4) 0.3835(4) 0.1851(3) 0.0311(13) Uani 1 1 d . . .
C6 C 0.5366(4) 0.4597(4) 0.1440(3) 0.0294(13) Uani 1 1 d . . .
C7 C 0.6182(5) 0.4814(5) 0.1236(3) 0.0432(17) Uani 1 1 d . . .
H7A H 0.6706 0.4484 0.1380 0.052 Uiso 1 1 calc R . .
C8 C 0.6195(6) 0.5540(5) 0.0810(4) 0.0489(19) Uani 1 1 d . . .
H8A H 0.6734 0.5716 0.0671 0.059 Uiso 1 1 calc R . .
C9 C 0.5409(6) 0.5991(6) 0.0601(4) 0.053(2) Uani 1 1 d . . .
H9A H 0.5410 0.6473 0.0314 0.064 Uiso 1 1 calc R . .
C10 C 0.4609(5) 0.5737(5) 0.0813(4) 0.0442(17) Uani 1 1 d . . .
H10A H 0.4078 0.6050 0.0664 0.053 Uiso 1 1 calc R . .
C11 C 0.2358(5) 0.5560(5) 0.1166(3) 0.0415(16) Uani 1 1 d . . .
C12 C 0.2866(4) 0.5854(4) 0.1722(3) 0.0354(15) Uani 1 1 d . . .
H12A H 0.3261 0.6406 0.1717 0.042 Uiso 1 1 calc R . .
C13 C 0.2922(5) 0.5292(4) 0.2260(3) 0.0348(14) Uani 1 1 d . . .
C14 C 0.2475(4) 0.4405(4) 0.2207(3) 0.0333(14) Uani 1 1 d . . .
H14A H 0.2625 0.3953 0.2542 0.040 Uiso 1 1 calc R . .
C15 C 0.2000(4) 0.4062(4) 0.1662(3) 0.0348(14) Uani 1 1 d . . .
C16 C 0.1961(5) 0.4655(6) 0.1138(3) 0.0448(17) Uani 1 1 d . . .
H16A H 0.1743 0.4389 0.0735 0.054 Uiso 1 1 calc R . .
C17 C 0.2263(7) 0.6193(7) 0.0602(4) 0.071(3) Uani 1 1 d . . .
H17A H 0.1742 0.6591 0.0604 0.106 Uiso 1 1 calc R . .
H17B H 0.2193 0.5811 0.0238 0.106 Uiso 1 1 calc R . .
H17C H 0.2794 0.6578 0.0608 0.106 Uiso 1 1 calc R . .
C18 C 0.3442(6) 0.5616(5) 0.2853(3) 0.0455(18) Uani 1 1 d . . .
H18A H 0.3047 0.5960 0.3086 0.068 Uiso 1 1 calc R . .
H18B H 0.3930 0.6017 0.2769 0.068 Uiso 1 1 calc R . .
H18C H 0.3681 0.5078 0.3085 0.068 Uiso 1 1 calc R . .
C19 C 0.1553(6) 0.3112(5) 0.1624(4) 0.060(2) Uani 1 1 d . . .
H19A H 0.0947 0.3172 0.1724 0.091 Uiso 1 1 calc R . .
H19B H 0.1888 0.2689 0.1909 0.091 Uiso 1 1 calc R . .
H19C H 0.1536 0.2868 0.1215 0.091 Uiso 1 1 calc R . .
Ru1A Ru 0.79624(3) 0.07308(3) 0.12405(2) 0.02635(13) Uani 1 1 d . . .
Cl1A Cl 0.93143(12) -0.01491(13) 0.15571(8) 0.0428(4) Uani 1 1 d . . .
O1A O 0.8298(3) -0.0702(3) -0.0372(2) 0.0408(11) Uani 1 1 d . . .
N1A N 0.7775(4) -0.0257(3) 0.0503(2) 0.0294(11) Uani 1 1 d . . .
N2A N 0.8731(4) 0.1317(3) 0.0581(2) 0.0284(11) Uani 1 1 d . . .
C1A C 0.6305(5) -0.1113(6) 0.0288(4) 0.0510(19) Uani 1 1 d . . .
H1AA H 0.6115 -0.0968 0.0679 0.077 Uiso 1 1 calc R . .
H1AB H 0.6038 -0.1699 0.0139 0.077 Uiso 1 1 calc R . .
H1AC H 0.6114 -0.0618 0.0002 0.077 Uiso 1 1 calc R . .
C2A C 0.7689(6) -0.1905(5) 0.0840(4) 0.056(2) Uani 1 1 d . . .
H2AA H 0.7482 -0.1745 0.1224 0.084 Uiso 1 1 calc R . .
H2AB H 0.8337 -0.1896 0.0888 0.084 Uiso 1 1 calc R . .
H2AC H 0.7477 -0.2524 0.0716 0.084 Uiso 1 1 calc R . .
C3A C 0.7327(5) -0.1197(5) 0.0358(3) 0.0407(16) Uani 1 1 d . . .
C4A C 0.7650(6) -0.1419(6) -0.0266(4) 0.055(2) Uani 1 1 d . . .
H4AA H 0.7929 -0.2039 -0.0257 0.066 Uiso 1 1 calc R . .
H4AB H 0.7144 -0.1411 -0.0591 0.066 Uiso 1 1 calc R . .
C5A C 0.8263(4) -0.0080(4) 0.0076(3) 0.0311(13) Uani 1 1 d . . .
C6A C 0.8806(4) 0.0770(4) 0.0086(3) 0.0295(13) Uani 1 1 d . . .
C7A C 0.9320(4) 0.1012(5) -0.0370(3) 0.0355(15) Uani 1 1 d . . .
H7AA H 0.9354 0.0618 -0.0704 0.043 Uiso 1 1 calc R . .
C8A C 0.9783(5) 0.1856(5) -0.0315(3) 0.0425(16) Uani 1 1 d . . .
H8AA H 1.0133 0.2043 -0.0615 0.051 Uiso 1 1 calc R . .
C9A C 0.9724(5) 0.2418(5) 0.0188(3) 0.0422(16) Uani 1 1 d . . .
H9AA H 1.0029 0.2991 0.0228 0.051 Uiso 1 1 calc R . .
C10A C 0.9207(5) 0.2128(4) 0.0635(3) 0.0377(15) Uani 1 1 d . . .
H10B H 0.9188 0.2503 0.0981 0.045 Uiso 1 1 calc R . .
C11A C 0.6813(5) 0.1728(5) 0.1194(3) 0.0396(16) Uani 1 1 d . . .
C12A C 0.6550(5) 0.0826(6) 0.1383(4) 0.0487(19) Uani 1 1 d . . .
H12B H 0.6109 0.0475 0.1100 0.058 Uiso 1 1 calc R . .
C13A C 0.7004(5) 0.0331(5) 0.1888(3) 0.0419(17) Uani 1 1 d . . .
C14A C 0.7760(5) 0.0768(5) 0.2203(3) 0.0437(18) Uani 1 1 d . . .
H14B H 0.8163 0.0382 0.2490 0.052 Uiso 1 1 calc R . .
C15A C 0.8071(5) 0.1657(5) 0.2051(3) 0.0448(17) Uani 1 1 d . . .
C16A C 0.7589(5) 0.2122(5) 0.1544(3) 0.0420(17) Uani 1 1 d . . .
H16B H 0.7870 0.2673 0.1377 0.050 Uiso 1 1 calc R . .
C17A C 0.6301(7) 0.2233(7) 0.0658(4) 0.070(3) Uani 1 1 d . . .
H17D H 0.5836 0.2615 0.0799 0.105 Uiso 1 1 calc R . .
H17E H 0.6030 0.1780 0.0366 0.105 Uiso 1 1 calc R . .
H17F H 0.6707 0.2628 0.0468 0.105 Uiso 1 1 calc R . .
C18A C 0.6690(7) -0.0626(6) 0.2085(4) 0.072(3) Uani 1 1 d . . .
H18D H 0.6277 -0.0544 0.2382 0.107 Uiso 1 1 calc R . .
H18E H 0.7202 -0.0987 0.2263 0.107 Uiso 1 1 calc R . .
H18F H 0.6391 -0.0955 0.1734 0.107 Uiso 1 1 calc R . .
C19A C 0.8921(6) 0.2065(8) 0.2391(4) 0.074(3) Uani 1 1 d . . .
H19D H 0.8771 0.2451 0.2723 0.111 Uiso 1 1 calc R . .
H19E H 0.9221 0.2443 0.2115 0.111 Uiso 1 1 calc R . .
H19F H 0.9314 0.1563 0.2551 0.111 Uiso 1 1 calc R . .
Sb1 Sb 0.11726(4) 0.38566(4) 0.36930(2) 0.04317(14) Uani 1 1 d . . .
F1 F 0.1981(6) 0.3079(4) 0.3369(4) 0.134(4) Uani 1 1 d . . .
F2 F 0.1840(5) 0.4906(4) 0.3502(3) 0.099(2) Uani 1 1 d . . .
F3 F 0.0545(7) 0.2841(5) 0.3908(5) 0.158(4) Uani 1 1 d . . .
F4 F 0.1841(6) 0.3841(7) 0.4460(3) 0.133(3) Uani 1 1 d . . .
F5 F 0.0559(7) 0.3941(10) 0.2919(4) 0.191(5) Uani 1 1 d . . .
F6 F 0.0374(5) 0.4669(5) 0.4015(4) 0.110(3) Uani 1 1 d . . .
Sb1A Sb 0.91263(3) 0.52475(3) 0.11309(2) 0.04187(14) Uani 1 1 d . . .
F1A F 0.9844(4) 0.4583(4) 0.0633(3) 0.091(2) Uani 1 1 d . A .
F2A F 0.8378(5) 0.5882(5) 0.1618(3) 0.092(2) Uani 1 1 d . A .
F3A F 1.0044(17) 0.6092(15) 0.1177(14) 0.156(13) Uani 0.50 1 d P A 1
F4A F 0.852(2) 0.5877(16) 0.0457(11) 0.115(10) Uani 0.50 1 d P A 1
F5A F 0.9874(15) 0.5196(17) 0.1893(9) 0.122(8) Uani 0.50 1 d P A 1
F6A F 0.8604(19) 0.4182(15) 0.1383(9) 0.129(11) Uani 0.50 1 d P A 1
F3A F 0.9644(18) 0.6433(12) 0.1017(10) 0.120(10) Uani 0.50 1 d P A 2
F4A F 0.8338(16) 0.544(2) 0.0454(10) 0.148(14) Uani 0.50 1 d P A 2
F5A F 0.9714(17) 0.447(2) 0.1727(8) 0.159(13) Uani 0.50 1 d P A 2
F6A F 0.8242(10) 0.4290(11) 0.1005(10) 0.094(6) Uani 0.50 1 d P A 2

loop_
_atom_site_aniso_label
_atom_site_aniso_U_11
_atom_site_aniso_U_22
_atom_site_aniso_U_33
_atom_site_aniso_U_23
_atom_site_aniso_U_13
_atom_site_aniso_U_12
Ru1 0.0291(3) 0.0195(2) 0.0249(2) 0.00085(17) 0.00656(18) -0.00237(18)
Cl1 0.0545(10) 0.0359(8) 0.0287(7) -0.0092(6) 0.0109(7) -0.0084(7)
O1 0.036(3) 0.045(3) 0.045(3) 0.006(2) 0.011(2) 0.009(2)
N1 0.036(3) 0.018(2) 0.026(2) -0.0009(19) 0.008(2) 0.001(2)
N2 0.032(3) 0.025(2) 0.036(3) -0.001(2) 0.013(2) -0.002(2)
C1 0.062(5) 0.040(4) 0.043(4) 0.016(3) 0.018(4) 0.010(4)
C2 0.090(7) 0.026(3) 0.051(4) -0.002(3) -0.002(4) -0.006(4)
C3 0.048(4) 0.026(3) 0.030(3) 0.005(2) 0.005(3) 0.008(3)
C4 0.053(5) 0.042(4) 0.039(4) 0.005(3) 0.004(3) 0.016(3)
C5 0.033(3) 0.027(3) 0.033(3) -0.006(2) 0.006(3) 0.003(3)
C6 0.026(3) 0.028(3) 0.035(3) -0.008(2) 0.008(2) -0.006(2)
C7 0.029(4) 0.049(4) 0.054(4) -0.011(3) 0.015(3) -0.001(3)
C8 0.051(5) 0.052(4) 0.050(4) -0.007(4) 0.028(4) -0.019(4)
C9 0.058(5) 0.044(4) 0.061(5) 0.012(4) 0.022(4) -0.014(4)
C10 0.042(4) 0.033(3) 0.061(5) 0.015(3) 0.017(3) 0.001(3)
C11 0.038(4) 0.042(4) 0.046(4) 0.012(3) 0.010(3) 0.008(3)
C12 0.032(3) 0.023(3) 0.053(4) 0.000(3) 0.011(3) 0.004(3)
C13 0.043(4) 0.028(3) 0.036(3) -0.008(3) 0.014(3) 0.006(3)
C14 0.039(4) 0.029(3) 0.035(3) 0.003(3) 0.018(3) 0.009(3)
C15 0.030(3) 0.027(3) 0.048(4) 0.003(3) 0.008(3) -0.002(3)
C16 0.032(4) 0.062(5) 0.041(4) -0.011(3) 0.003(3) 0.002(3)
C17 0.067(6) 0.077(6) 0.068(6) 0.035(5) 0.004(5) 0.014(5)
C18 0.060(5) 0.035(4) 0.042(4) -0.012(3) 0.010(3) 0.007(3)
C19 0.061(5) 0.040(4) 0.086(6) -0.014(4) 0.031(5) -0.025(4)
Ru1A 0.0323(3) 0.0223(2) 0.0264(2) -0.00183(18) 0.01127(19) 0.00066(19)
Cl1A 0.0398(9) 0.0445(9) 0.0443(9) 0.0030(7) 0.0061(7) 0.0110(8)
O1A 0.050(3) 0.036(2) 0.039(3) -0.018(2) 0.019(2) -0.003(2)
N1A 0.032(3) 0.023(2) 0.035(3) -0.007(2) 0.012(2) -0.003(2)
N2A 0.035(3) 0.020(2) 0.032(3) -0.002(2) 0.009(2) -0.003(2)
C1A 0.042(4) 0.046(4) 0.066(5) -0.015(4) 0.010(4) -0.014(3)
C2A 0.065(5) 0.026(3) 0.080(6) 0.004(4) 0.019(4) -0.007(4)
C3A 0.041(4) 0.029(3) 0.054(4) -0.015(3) 0.016(3) -0.007(3)
C4A 0.062(5) 0.041(4) 0.064(5) -0.024(4) 0.019(4) -0.017(4)
C5A 0.033(3) 0.029(3) 0.032(3) -0.006(3) 0.007(3) 0.004(3)
C6A 0.033(3) 0.032(3) 0.025(3) 0.001(2) 0.009(2) 0.006(3)
C7A 0.036(4) 0.045(4) 0.027(3) 0.000(3) 0.009(3) 0.003(3)
C8A 0.040(4) 0.050(4) 0.040(4) 0.012(3) 0.014(3) 0.002(3)
C9A 0.043(4) 0.029(3) 0.056(4) 0.011(3) 0.013(3) -0.007(3)
C10A 0.047(4) 0.025(3) 0.042(4) -0.002(3) 0.011(3) -0.003(3)
C11A 0.048(4) 0.040(4) 0.035(3) -0.002(3) 0.021(3) 0.015(3)
C12A 0.038(4) 0.061(5) 0.051(4) -0.020(4) 0.021(3) -0.001(4)
C13A 0.049(4) 0.042(4) 0.040(4) 0.001(3) 0.026(3) 0.001(3)
C14A 0.057(5) 0.048(4) 0.028(3) 0.005(3) 0.017(3) 0.016(4)
C15A 0.055(5) 0.044(4) 0.037(4) -0.019(3) 0.011(3) 0.001(3)
C16A 0.056(5) 0.027(3) 0.047(4) -0.009(3) 0.025(3) 0.007(3)
C17A 0.084(7) 0.085(7) 0.040(4) -0.001(4) 0.007(4) 0.055(6)
C18A 0.106(8) 0.059(5) 0.061(5) -0.001(4) 0.053(6) -0.021(5)
C19A 0.071(6) 0.088(7) 0.061(6) -0.035(5) 0.000(5) -0.001(6)
Sb1 0.0475(3) 0.0412(3) 0.0440(3) 0.0022(2) 0.0183(2) 0.0022(2)
F1 0.204(8) 0.049(3) 0.182(7) 0.041(4) 0.153(7) 0.050(4)
F2 0.133(6) 0.059(3) 0.122(5) 0.005(4) 0.080(5) -0.012(4)
F3 0.211(9) 0.081(5) 0.213(9) -0.038(5) 0.149(8) -0.081(6)
F4 0.128(6) 0.205(9) 0.060(4) 0.030(5) -0.003(4) -0.005(6)
F5 0.137(8) 0.346(16) 0.078(5) 0.010(8) -0.037(5) 0.001(9)
F6 0.086(4) 0.101(5) 0.158(7) -0.018(5) 0.078(5) 0.014(4)
Sb1A 0.0445(3) 0.0350(3) 0.0465(3) 0.0028(2) 0.0072(2) -0.0082(2)
F1A 0.077(4) 0.075(4) 0.128(6) -0.006(4) 0.048(4) 0.013(3)
F2A 0.127(6) 0.090(4) 0.066(4) -0.032(3) 0.035(4) 0.010(4)
F3A 0.122(17) 0.110(17) 0.25(3) -0.120(19) 0.080(17) -0.093(16)
F4A 0.18(3) 0.097(12) 0.072(14) 0.035(11) 0.043(14) 0.075(14)
F5A 0.099(12) 0.18(2) 0.075(11) -0.001(12) -0.028(9) 0.025(14)
F6A 0.23(3) 0.076(11) 0.099(13) -0.038(11) 0.079(15) -0.083(15)
F3A 0.21(3) 0.053(9) 0.113(12) 0.013(9) 0.085(15) -0.050(12)
F4A 0.077(11) 0.30(4) 0.052(11) -0.065(18) -0.036(9) 0.080(19)
F5A 0.15(2) 0.27(3) 0.062(11) 0.080(15) 0.046(12) 0.12(2)
F6A 0.065(8) 0.056(8) 0.172(18) -0.043(12) 0.064(11) -0.041(7)

loop_
_atom_type_symbol
_atom_type_description
_atom_type_scat_dispersion_real
_atom_type_scat_dispersion_imag
_atom_type_scat_source
C C 0.0033 0.0016 'International Tables Vol C Tables 4.2.6.8 and 6.1.1.4'
H H 0.0000 0.0000 'International Tables Vol C Tables 4.2.6.8 and 6.1.1.4'
N N 0.0061 0.0033 'International Tables Vol C Tables 4.2.6.8 and 6.1.1.4'
O O 0.0106 0.0060 'International Tables Vol C Tables 4.2.6.8 and 6.1.1.4'
F F 0.0171 0.0103 'International Tables Vol C Tables 4.2.6.8 and 6.1.1.4'
Cl Cl 0.1484 0.1585 'International Tables Vol C Tables 4.2.6.8 and 6.1.1.4'
Ru Ru -1.2594 0.8363 'International Tables Vol C Tables 4.2.6.8 and 6.1.1.4'
Sb Sb -0.5866 1.5461 'International Tables Vol C Tables 4.2.6.8 and 6.1.1.4'

loop_
_geom_angle_atom_site_label_1
_geom_angle_atom_site_label_2
_geom_angle_atom_site_label_3
_geom_angle
_geom_angle_site_symmetry_1
_geom_angle_site_symmetry_3
_geom_angle_publ_flag
N2 Ru1 N1 76.1(2) . . ?
N2 Ru1 C16 131.7(3) . . ?
N1 Ru1 C16 150.1(3) . . ?
N2 Ru1 C12 92.9(2) . . ?
N1 Ru1 C12 129.7(2) . . ?
C16 Ru1 C12 67.6(3) . . ?
N2 Ru1 C14 146.7(2) . . ?
N1 Ru1 C14 95.9(2) . . ?
C16 Ru1 C14 66.6(3) . . ?
C12 Ru1 C14 67.2(2) . . ?
N2 Ru1 C15 169.2(2) . . ?
N1 Ru1 C15 114.6(2) . . ?
C16 Ru1 C15 37.7(3) . . ?
C12 Ru1 C15 80.6(2) . . ?
C14 Ru1 C15 37.1(3) . . ?
N2 Ru1 C13 111.2(2) . . ?
N1 Ru1 C13 100.9(2) . . ?
C16 Ru1 C13 80.3(3) . . ?
C12 Ru1 C13 37.6(2) . . ?
C14 Ru1 C13 37.7(2) . . ?
C15 Ru1 C13 68.4(3) . . ?
N2 Ru1 C11 102.0(2) . . ?
N1 Ru1 C11 167.1(2) . . ?
C16 Ru1 C11 37.2(3) . . ?
C12 Ru1 C11 37.3(3) . . ?
C14 Ru1 C11 78.6(2) . . ?
C15 Ru1 C11 67.7(2) . . ?
C13 Ru1 C11 67.5(3) . . ?
N2 Ru1 Cl1 82.74(14) . . ?
N1 Ru1 Cl1 84.83(13) . . ?
C16 Ru1 Cl1 88.3(2) . . ?
C12 Ru1 Cl1 143.16(19) . . ?
C14 Ru1 Cl1 129.30(18) . . ?
C15 Ru1 Cl1 97.30(18) . . ?
C13 Ru1 Cl1 165.73(19) . . ?
C11 Ru1 Cl1 107.8(2) . . ?
C5 O1 C4 103.7(5) . . ?
C5 N1 C3 106.7(5) . . ?
C5 N1 Ru1 114.0(4) . . ?
C3 N1 Ru1 137.6(4) . . ?
C10 N2 C6 118.4(5) . . ?
C10 N2 Ru1 124.8(5) . . ?
C6 N2 Ru1 116.2(4) . . ?
N1 C3 C2 109.1(5) . . ?
N1 C3 C1 112.3(5) . . ?
C2 C3 C1 111.8(6) . . ?
N1 C3 C4 100.6(5) . . ?
C2 C3 C4 112.3(6) . . ?
C1 C3 C4 110.2(6) . . ?
O1 C4 C3 105.7(5) . . ?
N1 C5 O1 119.6(6) . . ?
N1 C5 C6 121.6(6) . . ?
O1 C5 C6 118.8(6) . . ?
N2 C6 C7 122.6(6) . . ?
N2 C6 C5 111.7(5) . . ?
C7 C6 C5 125.5(6) . . ?
C6 C7 C8 118.0(7) . . ?
C9 C8 C7 119.2(7) . . ?
C8 C9 C10 120.4(7) . . ?
N2 C10 C9 121.3(7) . . ?
C16 C11 C12 118.8(6) . . ?
C16 C11 C17 120.4(7) . . ?
C12 C11 C17 120.8(7) . . ?
C16 C11 Ru1 69.6(4) . . ?
C12 C11 Ru1 69.6(4) . . ?
C17 C11 Ru1 131.7(6) . . ?
C11 C12 C13 121.4(6) . . ?
C11 C12 Ru1 73.1(4) . . ?
C13 C12 Ru1 72.2(3) . . ?
C12 C13 C14 116.8(6) . . ?
C12 C13 C18 121.4(6) . . ?
C14 C13 C18 121.8(6) . . ?
C12 C13 Ru1 70.1(4) . . ?
C14 C13 Ru1 70.1(3) . . ?
C18 C13 Ru1 129.7(5) . . ?
C15 C14 C13 124.0(6) . . ?
C15 C14 Ru1 72.5(4) . . ?
C13 C14 Ru1 72.2(3) . . ?
C14 C15 C16 116.8(6) . . ?
C14 C15 C19 122.2(7) . . ?
C16 C15 C19 121.0(7) . . ?
C14 C15 Ru1 70.4(4) . . ?
C16 C15 Ru1 70.1(4) . . ?
C19 C15 Ru1 130.0(5) . . ?
C11 C16 C15 122.0(7) . . ?
C11 C16 Ru1 73.2(4) . . ?
C15 C16 Ru1 72.3(4) . . ?
N2A Ru1A N1A 76.63(19) . . ?
N2A Ru1A C12A 133.6(3) . . ?
N1A Ru1A C12A 96.6(2) . . ?
N2A Ru1A C14A 143.7(3) . . ?
N1A Ru1A C14A 137.2(3) . . ?
C12A Ru1A C14A 66.5(3) . . ?
N2A Ru1A C16A 92.1(2) . . ?
N1A Ru1A C16A 144.4(3) . . ?
C12A Ru1A C16A 67.0(3) . . ?
C14A Ru1A C16A 66.9(3) . . ?
N2A Ru1A C15A 109.1(2) . . ?
N1A Ru1A C15A 174.3(2) . . ?
C12A Ru1A C15A 79.6(3) . . ?
C14A Ru1A C15A 37.3(3) . . ?
C16A Ru1A C15A 37.6(3) . . ?
N2A Ru1A C11A 101.6(2) . . ?
N1A Ru1A C11A 111.0(2) . . ?
C12A Ru1A C11A 37.6(3) . . ?
C14A Ru1A C11A 80.0(3) . . ?
C16A Ru1A C11A 37.7(3) . . ?
C15A Ru1A C11A 68.5(3) . . ?
N2A Ru1A C13A 170.1(2) . . ?
N1A Ru1A C13A 106.7(2) . . ?
C12A Ru1A C13A 37.5(3) . . ?
C14A Ru1A C13A 36.9(3) . . ?
C16A Ru1A C13A 79.9(3) . . ?
C15A Ru1A C13A 67.7(3) . . ?
C11A Ru1A C13A 68.5(3) . . ?
N2A Ru1A Cl1A 83.94(15) . . ?
N1A Ru1A Cl1A 84.42(15) . . ?
C12A Ru1A Cl1A 141.8(2) . . ?
C14A Ru1A Cl1A 86.9(2) . . ?
C16A Ru1A Cl1A 128.4(2) . . ?
C15A Ru1A Cl1A 95.9(2) . . ?
C11A Ru1A Cl1A 164.39(19) . . ?
C13A Ru1A Cl1A 105.6(2) . . ?
C5A O1A C4A 105.0(5) . . ?
C5A N1A C3A 107.3(5) . . ?
C5A N1A Ru1A 113.3(4) . . ?
C3A N1A Ru1A 138.9(4) . . ?
C10A N2A C6A 117.6(5) . . ?
C10A N2A Ru1A 126.6(4) . . ?
C6A N2A Ru1A 115.5(4) . . ?
N1A C3A C2A 109.3(6) . . ?
N1A C3A C1A 111.4(6) . . ?
C2A C3A C1A 112.8(6) . . ?
N1A C3A C4A 100.8(5) . . ?
C2A C3A C4A 111.3(6) . . ?
C1A C3A C4A 110.5(7) . . ?
O1A C4A C3A 106.9(5) . . ?
N1A C5A O1A 119.4(6) . . ?
N1A C5A C6A 121.3(5) . . ?
O1A C5A C6A 119.3(5) . . ?
N2A C6A C7A 123.4(6) . . ?
N2A C6A C5A 112.7(5) . . ?
C7A C6A C5A 123.8(6) . . ?
C8A C7A C6A 118.1(6) . . ?
C9A C8A C7A 119.3(6) . . ?
C8A C9A C10A 119.8(6) . . ?
N2A C10A C9A 121.6(6) . . ?
C12A C11A C16A 115.8(7) . . ?
C12A C11A C17A 121.9(8) . . ?
C16A C11A C17A 122.4(7) . . ?
C12A C11A Ru1A 69.7(4) . . ?
C16A C11A Ru1A 69.7(4) . . ?
C17A C11A Ru1A 130.9(5) . . ?
C13A C12A C11A 123.8(7) . . ?
C13A C12A Ru1A 72.9(4) . . ?
C11A C12A Ru1A 72.7(4) . . ?
C14A C13A C12A 116.6(7) . . ?
C14A C13A C18A 121.2(8) . . ?
C12A C13A C18A 122.3(8) . . ?
C14A C13A Ru1A 69.9(4) . . ?
C12A C13A Ru1A 69.6(4) . . ?
C18A C13A Ru1A 131.3(5) . . ?
C13A C14A C15A 123.7(7) . . ?
C13A C14A Ru1A 73.1(4) . . ?
C15A C14A Ru1A 72.4(4) . . ?
C14A C15A C16A 117.3(7) . . ?
C14A C15A C19A 120.9(8) . . ?
C16A C15A C19A 121.7(8) . . ?
C14A C15A Ru1A 70.3(4) . . ?
C16A C15A Ru1A 70.2(4) . . ?
C19A C15A Ru1A 127.0(6) . . ?
C15A C16A C11A 122.9(7) . . ?
C15A C16A Ru1A 72.2(4) . . ?
C11A C16A Ru1A 72.6(4) . . ?
F3 Sb1 F5 94.6(5) . . ?
F3 Sb1 F1 90.6(3) . . ?
F5 Sb1 F1 87.4(5) . . ?
F3 Sb1 F4 89.4(5) . . ?
F5 Sb1 F4 176.0(5) . . ?
F1 Sb1 F4 92.4(4) . . ?
F3 Sb1 F6 90.9(3) . . ?
F5 Sb1 F6 92.5(5) . . ?
F1 Sb1 F6 178.5(3) . . ?
F4 Sb1 F6 87.6(4) . . ?
F3 Sb1 F2 177.9(4) . . ?
F5 Sb1 F2 87.5(5) . . ?
F1 Sb1 F2 89.7(3) . . ?
F4 Sb1 F2 88.4(4) . . ?
F6 Sb1 F2 88.8(3) . . ?
F4A Sb1A F3A 111.0(14) . . ?
F4A Sb1A F6A 96.7(13) . . ?
F3A Sb1A F6A 151.9(14) . . ?
F4A Sb1A F5A 151.4(15) . . ?
F3A Sb1A F5A 94.0(14) . . ?
F6A Sb1A F5A 58.0(12) . . ?
F4A Sb1A F4A 21.4(15) . . ?
F3A Sb1A F4A 90.8(14) . . ?
F6A Sb1A F4A 117.3(12) . . ?
F5A Sb1A F4A 171.5(12) . . ?
F4A Sb1A F2A 91.5(9) . . ?
F3A Sb1A F2A 98.7(8) . . ?
F6A Sb1A F2A 85.1(7) . . ?
F5A Sb1A F2A 98.4(6) . . ?
F4A Sb1A F2A 87.8(9) . . ?
F4A Sb1A F3A 89.6(13) . . ?
F3A Sb1A F3A 25.3(13) . . ?
F6A Sb1A F3A 169.3(8) . . ?
F5A Sb1A F3A 117.7(13) . . ?
F4A Sb1A F3A 68.3(12) . . ?
F2A Sb1A F3A 86.1(7) . . ?
F4A Sb1A F1A 87.4(9) . . ?
F3A Sb1A F1A 83.2(8) . . ?
F6A Sb1A F1A 93.4(7) . . ?
F5A Sb1A F1A 81.8(6) . . ?
F4A Sb1A F1A 91.8(9) . . ?
F2A Sb1A F1A 178.0(3) . . ?
F3A Sb1A F1A 95.6(7) . . ?
F4A Sb1A F6A 67.4(12) . . ?
F3A Sb1A F6A 172.7(9) . . ?
F6A Sb1A F6A 29.4(8) . . ?
F5A Sb1A F6A 86.1(12) . . ?
F4A Sb1A F6A 88.3(11) . . ?
F2A Sb1A F6A 88.4(5) . . ?
F3A Sb1A F6A 156.1(11) . . ?
F1A Sb1A F6A 89.6(5) . . ?
F4A Sb1A F5A 171.7(11) . . ?
F3A Sb1A F5A 67.7(12) . . ?
F6A Sb1A F5A 85.7(10) . . ?
F5A Sb1A F5A 34.6(10) . . ?
F4A Sb1A F5A 153.4(11) . . ?
F2A Sb1A F5A 80.8(7) . . ?
F3A Sb1A F5A 86.9(11) . . ?
F1A Sb1A F5A 100.4(7) . . ?
F6A Sb1A F5A 115.1(10) . . ?

loop_
_geom_bond_atom_site_label_1
_geom_bond_atom_site_label_2
_geom_bond_distance
_geom_bond_site_symmetry_2
_geom_bond_publ_flag
Ru1 N2 2.122(5) . ?
Ru1 N1 2.122(5) . ?
Ru1 C16 2.184(7) . ?
Ru1 C12 2.185(6) . ?
Ru1 C14 2.186(6) . ?
Ru1 C15 2.213(6) . ?
Ru1 C13 2.213(6) . ?
Ru1 C11 2.231(7) . ?
Ru1 Cl1 2.3969(16) . ?
O1 C5 1.342(8) . ?
O1 C4 1.465(9) . ?
N1 C5 1.274(8) . ?
N1 C3 1.510(7) . ?
N2 C10 1.343(8) . ?
N2 C6 1.357(8) . ?
C1 C3 1.528(9) . ?
C2 C3 1.526(9) . ?
C3 C4 1.535(10) . ?
C5 C6 1.443(9) . ?
C6 C7 1.383(9) . ?
C7 C8 1.393(11) . ?
C8 C9 1.362(12) . ?
C9 C10 1.382(10) . ?
C11 C16 1.410(11) . ?
C11 C12 1.414(10) . ?
C11 C17 1.523(10) . ?
C12 C13 1.419(9) . ?
C13 C14 1.420(9) . ?
C13 C18 1.501(10) . ?
C14 C15 1.399(10) . ?
C15 C16 1.419(10) . ?
C15 C19 1.499(9) . ?
Ru1A N2A 2.127(5) . ?
Ru1A N1A 2.133(5) . ?
Ru1A C12A 2.173(7) . ?
Ru1A C14A 2.174(6) . ?
Ru1A C16A 2.175(6) . ?
Ru1A C15A 2.201(6) . ?
Ru1A C11A 2.213(7) . ?
Ru1A C13A 2.215(6) . ?
Ru1A Cl1A 2.3969(18) . ?
O1A C5A 1.326(7) . ?
O1A C4A 1.441(9) . ?
N1A C5A 1.283(8) . ?
N1A C3A 1.506(8) . ?
N2A C10A 1.349(8) . ?
N2A C6A 1.351(8) . ?
C1A C3A 1.517(10) . ?
C2A C3A 1.509(11) . ?
C3A C4A 1.542(10) . ?
C5A C6A 1.449(9) . ?
C6A C7A 1.380(8) . ?
C7A C8A 1.378(10) . ?
C8A C9A 1.373(10) . ?
C9A C10A 1.385(9) . ?
C11A C12A 1.415(11) . ?
C11A C16A 1.419(10) . ?
C11A C17A 1.501(10) . ?
C12A C13A 1.412(11) . ?
C13A C14A 1.391(11) . ?
C13A C18A 1.516(10) . ?
C14A C15A 1.398(10) . ?
C15A C16A 1.410(10) . ?
C15A C19A 1.502(11) . ?
Sb1 F3 1.812(6) . ?
Sb1 F5 1.828(7) . ?
Sb1 F1 1.842(5) . ?
Sb1 F4 1.845(7) . ?
Sb1 F6 1.860(6) . ?
Sb1 F2 1.866(6) . ?
Sb1A F4A 1.794(17) . ?
Sb1A F3A 1.810(18) . ?
Sb1A F6A 1.817(18) . ?
Sb1A F5A 1.848(17) . ?
Sb1A F4A 1.86(2) . ?
Sb1A F2A 1.872(6) . ?
Sb1A F3A 1.878(16) . ?
Sb1A F1A 1.879(6) . ?
Sb1A F6A 1.888(13) . ?
Sb1A F5A 1.890(17) . ?
